data_7159375
loop_
_publ_author_name
'Saney, Liban'
'Panduwawala, Tharindi'
'Li, Xiang'
'Christensen, Kirsten E.'
'Genov, Miroslav'
'Pretsch, Alexander'
'Pretsch, Dagmar'
'Moloney, Mark G.'

_publ_section_title
;
 Synthesis of fused tetramate-oxazolidine and -imidazolidine derivatives
 and their antibacterial activity.
;
_journal_issue 23
_journal_name_full 'Organic &amp; biomolecular chemistry'
_journal_page_first 4801
_journal_page_last 4809
_journal_paper_doi 10.1039/d3ob00594a
_journal_volume 21
_journal_year 2023
_chemical_formula_moiety 'C35 H40 N2 O9'
_chemical_formula_sum 'C35 H40 N2 O9'
_chemical_formula_weight 632.71
_chemical_melting_point ?
_space_group_IT_number 2
_space_group_name_Hall '-P 1'
_space_group_name_H-M_alt 'P -1'
_symmetry_cell_setting triclinic
_symmetry_space_group_name_Hall '-P 1'
_symmetry_space_group_name_H-M 'P -1'
_atom_sites_solution_hydrogens difmap
_atom_sites_solution_primary other
_audit_creation_date 2018-10-29
_audit_creation_method CRYSTALS_ver_14.61_build_7031
_audit_update_record
;
2023-04-13 deposited with the CCDC.	2023-05-22 downloaded from the CCDC.
;
_cell_angle_alpha 78.751(2)
_cell_angle_beta 76.109(2)
_cell_angle_gamma 69.254(2)
_cell_formula_units_Z 2
_cell_length_a 9.7028(3)
_cell_length_b 10.3166(2)
_cell_length_c 17.6915(4)
_cell_measurement_reflns_used 17026
_cell_measurement_temperature 150
_cell_measurement_theta_max 76
_cell_measurement_theta_min 5
_cell_volume 1595.80(7)
_computing_cell_refinement
; 
 CrysAlisPro (Rigaku Oxford Diffraction, 2017) 
;
_computing_data_collection 'SuperNova, (Oxford Diffraction, 2010)'
_computing_data_reduction
; 
 CrysAlisPro (Rigaku Oxford Diffraction, 2017) 
;
_computing_molecular_graphics 'CAMERON (Watkin et al., 1996)'
_computing_publication_material 'CRYSTALS (Betteridge et al., 2003)'
_computing_structure_refinement 'CRYSTALS (Betteridge et al., 2003)'
_computing_structure_solution 'Superflip (Palatinus & Chapuis, 2007)'
_diffrn_ambient_temperature 150
_diffrn_measured_fraction_theta_full 0.997
_diffrn_measured_fraction_theta_max 0.991
_diffrn_measurement_device Area
_diffrn_measurement_device_type 'Oxford Diffraction SuperNova'
_diffrn_measurement_method \w
_diffrn_radiation_monochromator 'focussing mirrors'
_diffrn_radiation_type 'Cu K\a'
_diffrn_radiation_wavelength 1.54184
_diffrn_reflns_av_R_equivalents 0.026
_diffrn_reflns_av_sigmaI/netI 0.0335
_diffrn_reflns_av_unetI/netI 0.034
_diffrn_reflns_limit_h_max 11
_diffrn_reflns_limit_h_min -12
_diffrn_reflns_limit_k_max 12
_diffrn_reflns_limit_k_min -12
_diffrn_reflns_limit_l_max 22
_diffrn_reflns_limit_l_min -22
_diffrn_reflns_number 29380
_diffrn_reflns_theta_full 74.695
_diffrn_reflns_theta_max 76.219
_diffrn_reflns_theta_min 4.617
_diffrn_standards_number 0
_exptl_absorpt_coefficient_mu 0.784
_exptl_absorpt_correction_T_max 0.94
_exptl_absorpt_correction_T_min 0.79
_exptl_absorpt_correction_type multi-scan
_exptl_absorpt_process_details
; 
 CrysAlisPro (Rigaku Oxford Diffraction, 2017) 
;
_exptl_crystal_colour clear_pale_colourless
_exptl_crystal_density_diffrn 1.317
_exptl_crystal_density_meas ?
_exptl_crystal_density_method 'not measured'
_exptl_crystal_description block
_exptl_crystal_F_000 671.995
_exptl_crystal_size_max 0.40
_exptl_crystal_size_mid 0.28
_exptl_crystal_size_min 0.08
_refine_diff_density_max 0.29
_refine_diff_density_min -0.21
_refine_ls_extinction_method None
_refine_ls_goodness_of_fit_ref 0.9937
_refine_ls_hydrogen_treatment constr
_refine_ls_matrix_type full
_refine_ls_number_parameters 415
_refine_ls_number_reflns 6614
_refine_ls_number_restraints 0
_refine_ls_R_factor_all 0.0351
_refine_ls_R_factor_gt 0.0321
_refine_ls_shift/su_max 0.0004999
_refine_ls_shift/su_mean 0.0000614
_refine_ls_structure_factor_coef Fsqd
_refine_ls_weighting_details
;
 Method= Modified Sheldrick 
 w=1/[\s^2^(F^2^) + ( 0.04P)^2^ + 0.48P] 
 ,where P=(max(Fo^2^,0) + 2Fc^2^)/3 
;
_refine_ls_weighting_scheme calc
_refine_ls_wR_factor_all 0.0842
_refine_ls_wR_factor_gt 0.0811
_refine_ls_wR_factor_ref 0.0836
_reflns_limit_h_max 12
_reflns_limit_h_min -11
_reflns_limit_k_max 12
_reflns_limit_k_min -12
_reflns_limit_l_max 22
_reflns_limit_l_min 0
_reflns_number_gt 6043
_reflns_number_total 6615
_reflns_threshold_expression I>2.0\s(I)
_oxford_diffrn_Wilson_B_factor 1.95
_oxford_diffrn_Wilson_scale 0.03
_oxford_refine_ls_r_factor_ref 0.0351
_oxford_refine_ls_scale 5.70(7)
_oxford_reflns_number_all 6615
_oxford_structure_analysis_title 7053
_cod_data_source_file d3ob00594a2.cif
_cod_data_source_block 247c-21c
_cod_depositor_comments
;
The following automatic conversions were performed:

data item '_chemical_melting_point' value 'not measured' was changed
to '?' -- the value is undefined or not given.

data item '_exptl_crystal_density_meas' value 'not measured' was
changed to '?' -- the value is perceived as not measured.

Automatic conversion script
Id: cif_fix_values 8170 2020-07-09 18:12:32Z antanas 

 Adding full bibliography for 7159369--7159381.cif.
;
_cod_original_sg_symbol_H-M 'P -1 '
_cod_database_code 7159375
_oxford_refine_reflns_threshold_expression_ref I>-10.0\s(I)

loop_
_symmetry_equiv_pos_as_xyz
x,y,z
-x,-y,-z

loop_
_atom_site_label
_atom_site_type_symbol
_atom_site_fract_x
_atom_site_fract_y
_atom_site_fract_z
_atom_site_U_iso_or_equiv
_atom_site_occupancy
_atom_site_adp_type
_atom_site_refinement_flags_posn
_atom_site_refinement_flags_adp
_atom_site_refinement_flags_occupancy
_atom_site_disorder_assembly
_atom_site_disorder_group
_atom_site_attached_hydrogens
N1 N 0.74057(9) 0.71040(8) 0.30585(5) 0.0180 1.0000 Uani . . . . . .
C2 C 0.60282(10) 0.75333(10) 0.27219(6) 0.0182 1.0000 Uani . . . . . .
N3 N 0.60977(9) 0.88540(9) 0.22543(5) 0.0191 1.0000 Uani . . . . . .
C4 C 0.76710(10) 0.86641(10) 0.19150(6) 0.0185 1.0000 Uani . . . . . .
C5 C 0.84340(10) 0.78510(10) 0.26377(6) 0.0183 1.0000 Uani . . . . . .
C11 C 0.78313(11) 0.61508(10) 0.36776(6) 0.0196 1.0000 Uani . . . . . .
O12 O 0.90343(8) 0.59700(8) 0.38614(4) 0.0257 1.0000 Uani . . . . . .
C13 C 0.68105(11) 0.53373(10) 0.41448(6) 0.0209 1.0000 Uani . . . . . .
C14 C 0.65397(11) 0.43921(10) 0.36857(6) 0.0215 1.0000 Uani . . . . . .
O15 O 0.71457(10) 0.41715(9) 0.30252(5) 0.0363 1.0000 Uani . . . . . .
O16 O 0.55313(8) 0.38114(8) 0.41225(4) 0.0245 1.0000 Uani . . . . . .
C17 C 0.51807(13) 0.28585(12) 0.37504(7) 0.0292 1.0000 Uani . . . . . .
C18 C 0.38392(14) 0.25386(14) 0.42595(8) 0.0366 1.0000 Uani . . . . . .
C21 C 0.45985(10) 0.77437(10) 0.33247(6) 0.0188 1.0000 Uani . . . . . .
C22 C 0.42689(11) 0.86289(10) 0.38974(6) 0.0209 1.0000 Uani . . . . . .
C23 C 0.30157(11) 0.87538(11) 0.44813(6) 0.0221 1.0000 Uani . . . . . .
C24 C 0.20475(11) 0.80071(11) 0.44974(6) 0.0211 1.0000 Uani . . . . . .
C25 C 0.23167(11) 0.71785(11) 0.39129(6) 0.0216 1.0000 Uani . . . . . .
C26 C 0.36035(11) 0.70484(10) 0.33322(6) 0.0205 1.0000 Uani . . . . . .
O27 O 0.08825(8) 0.81592(9) 0.51202(5) 0.0289 1.0000 Uani . . . . . .
C28 C -0.02069(12) 0.75067(13) 0.51428(7) 0.0289 1.0000 Uani . . . . . .
C31 C 0.50281(11) 0.94361(11) 0.17109(6) 0.0233 1.0000 Uani . . . . . .
C32 C 0.51709(12) 0.85945(11) 0.10662(6) 0.0244 1.0000 Uani . . . . . .
C33 C 0.62692(12) 0.85643(12) 0.03917(6) 0.0273 1.0000 Uani . . . . . .
C34 C 0.63497(14) 0.78565(13) -0.02188(7) 0.0354 1.0000 Uani . . . . . .
C35 C 0.53120(17) 0.71959(15) -0.01683(8) 0.0438 1.0000 Uani . . . . . .
C36 C 0.42028(18) 0.72322(17) 0.04918(9) 0.0474 1.0000 Uani . . . . . .
C37 C 0.41327(15) 0.79225(15) 0.11096(7) 0.0367 1.0000 Uani . . . . . .
C41 C 0.79981(11) 1.00115(10) 0.15843(6) 0.0199 1.0000 Uani . . . . . .
C42 C 0.70771(11) 1.12816(11) 0.18382(6) 0.0225 1.0000 Uani . . . . . .
C43 C 0.74368(12) 1.25039(11) 0.15588(6) 0.0255 1.0000 Uani . . . . . .
C44 C 0.87566(13) 1.24446(12) 0.10226(6) 0.0274 1.0000 Uani . . . . . .
C45 C 0.96995(13) 1.11734(12) 0.07725(7) 0.0303 1.0000 Uani . . . . . .
C46 C 0.93165(12) 0.99745(11) 0.10452(6) 0.0256 1.0000 Uani . . . . . .
O47 O 0.92418(11) 1.35664(9) 0.07113(5) 0.0380 1.0000 Uani . . . . . .
C48 C 0.82821(16) 1.48976(13) 0.09376(9) 0.0408 1.0000 Uani . . . . . .
C51 C 1.00005(11) 0.68649(10) 0.23182(6) 0.0210 1.0000 Uani . . . . . .
O52 O 1.11416(9) 0.71409(8) 0.21636(6) 0.0363 1.0000 Uani . . . . . .
O53 O 0.98867(8) 0.56929(8) 0.21664(5) 0.0278 1.0000 Uani . . . . . .
C54 C 1.12702(13) 0.47079(12) 0.18103(8) 0.0340 1.0000 Uani . . . . . .
C55 C 1.23316(16) 0.40048(14) 0.23701(10) 0.0453 1.0000 Uani . . . . . .
C61 C 0.84445(11) 0.88951(10) 0.31538(6) 0.0192 1.0000 Uani . . . . . .
O62 O 0.74588(8) 0.92687(8) 0.37038(4) 0.0259 1.0000 Uani . . . . . .
O63 O 0.95871(8) 0.93782(8) 0.28944(4) 0.0233 1.0000 Uani . . . . . .
C64 C 0.95348(12) 1.05312(11) 0.32737(7) 0.0263 1.0000 Uani . . . . . .
C65 C 1.08733(14) 1.09638(14) 0.28627(8) 0.0357 1.0000 Uani . . . . . .
H21 H 0.6103 0.6832 0.2388 0.0204 1.0000 Uiso R . . . . .
H41 H 0.8069 0.8016 0.1505 0.0217 1.0000 Uiso R . . . . .
H131 H 0.7286 0.4760 0.4568 0.0258 1.0000 Uiso R . . . . .
H132 H 0.5839 0.5967 0.4368 0.0259 1.0000 Uiso R . . . . .
H171 H 0.6057 0.2022 0.3698 0.0367 1.0000 Uiso R . . . . .
H172 H 0.4983 0.3308 0.3225 0.0358 1.0000 Uiso R . . . . .
H183 H 0.3613 0.1887 0.4012 0.0537 1.0000 Uiso R . . . . .
H182 H 0.4031 0.2098 0.4778 0.0562 1.0000 Uiso R . . . . .
H181 H 0.2957 0.3380 0.4308 0.0543 1.0000 Uiso R . . . . .
H221 H 0.4932 0.9128 0.3891 0.0253 1.0000 Uiso R . . . . .
H231 H 0.2792 0.9331 0.4879 0.0274 1.0000 Uiso R . . . . .
H251 H 0.1650 0.6694 0.3903 0.0268 1.0000 Uiso R . . . . .
H261 H 0.3809 0.6449 0.2938 0.0249 1.0000 Uiso R . . . . .
H281 H -0.0948 0.7761 0.5620 0.0427 1.0000 Uiso R . . . . .
H282 H 0.0234 0.6486 0.5180 0.0414 1.0000 Uiso R . . . . .
H283 H -0.0677 0.7852 0.4682 0.0414 1.0000 Uiso R . . . . .
H311 H 0.5140 1.0346 0.1470 0.0268 1.0000 Uiso R . . . . .
H312 H 0.4022 0.9597 0.2038 0.0279 1.0000 Uiso R . . . . .
H331 H 0.6956 0.9067 0.0342 0.0332 1.0000 Uiso R . . . . .
H341 H 0.7123 0.7851 -0.0674 0.0432 1.0000 Uiso R . . . . .
H351 H 0.5357 0.6725 -0.0587 0.0530 1.0000 Uiso R . . . . .
H361 H 0.3485 0.6779 0.0524 0.0580 1.0000 Uiso R . . . . .
H371 H 0.3353 0.7949 0.1566 0.0437 1.0000 Uiso R . . . . .
H421 H 0.6173 1.1320 0.2213 0.0269 1.0000 Uiso R . . . . .
H431 H 0.6796 1.3361 0.1742 0.0317 1.0000 Uiso R . . . . .
H451 H 1.0614 1.1145 0.0406 0.0369 1.0000 Uiso R . . . . .
H461 H 0.9986 0.9100 0.0867 0.0314 1.0000 Uiso R . . . . .
H483 H 0.8786 1.5562 0.0662 0.0590 1.0000 Uiso R . . . . .
H482 H 0.8138 1.4894 0.1522 0.0598 1.0000 Uiso R . . . . .
H481 H 0.7290 1.5143 0.0781 0.0597 1.0000 Uiso R . . . . .
H541 H 1.1726 0.5202 0.1351 0.0404 1.0000 Uiso R . . . . .
H542 H 1.0934 0.4020 0.1653 0.0410 1.0000 Uiso R . . . . .
H553 H 1.3103 0.3180 0.2169 0.0671 1.0000 Uiso R . . . . .
H552 H 1.2795 0.4656 0.2460 0.0669 1.0000 Uiso R . . . . .
H551 H 1.1784 0.3703 0.2871 0.0680 1.0000 Uiso R . . . . .
H641 H 0.9554 1.0214 0.3822 0.0313 1.0000 Uiso R . . . . .
H642 H 0.8597 1.1288 0.3219 0.0326 1.0000 Uiso R . . . . .
H653 H 1.0806 1.1788 0.3075 0.0547 1.0000 Uiso R . . . . .
H652 H 1.1818 1.0227 0.2953 0.0534 1.0000 Uiso R . . . . .
H651 H 1.0872 1.1218 0.2307 0.0536 1.0000 Uiso R . . . . .

loop_
_atom_site_aniso_label
_atom_site_aniso_U_11
_atom_site_aniso_U_22
_atom_site_aniso_U_33
_atom_site_aniso_U_23
_atom_site_aniso_U_13
_atom_site_aniso_U_12
N1 0.0159(4) 0.0199(4) 0.0201(4) -0.0011(3) -0.0026(3) -0.0090(3)
C2 0.0171(4) 0.0202(4) 0.0187(4) -0.0020(4) -0.0037(3) -0.0077(3)
N3 0.0166(4) 0.0217(4) 0.0192(4) 0.0005(3) -0.0030(3) -0.0082(3)
C4 0.0176(4) 0.0209(4) 0.0178(4) -0.0031(4) -0.0020(3) -0.0075(4)
C5 0.0166(4) 0.0192(4) 0.0202(4) -0.0018(4) -0.0022(3) -0.0082(4)
C11 0.0217(5) 0.0186(4) 0.0199(4) -0.0035(4) -0.0036(4) -0.0079(4)
O12 0.0240(4) 0.0273(4) 0.0292(4) 0.0012(3) -0.0106(3) -0.0111(3)
C13 0.0232(5) 0.0205(4) 0.0198(5) 0.0004(4) -0.0043(4) -0.0094(4)
C14 0.0212(5) 0.0181(4) 0.0244(5) -0.0015(4) -0.0023(4) -0.0074(4)
O15 0.0475(5) 0.0370(5) 0.0299(4) -0.0139(3) 0.0102(4) -0.0266(4)
O16 0.0252(4) 0.0266(4) 0.0258(4) -0.0048(3) -0.0009(3) -0.0148(3)
C17 0.0277(5) 0.0287(5) 0.0365(6) -0.0107(5) -0.0017(4) -0.0147(4)
C18 0.0317(6) 0.0425(7) 0.0440(7) -0.0092(5) -0.0026(5) -0.0230(5)
C21 0.0167(4) 0.0203(4) 0.0194(4) 0.0002(4) -0.0036(4) -0.0073(4)
C22 0.0187(4) 0.0214(5) 0.0245(5) -0.0021(4) -0.0042(4) -0.0091(4)
C23 0.0208(5) 0.0236(5) 0.0231(5) -0.0052(4) -0.0033(4) -0.0079(4)
C24 0.0166(4) 0.0246(5) 0.0208(5) -0.0002(4) -0.0022(4) -0.0075(4)
C25 0.0191(4) 0.0244(5) 0.0242(5) -0.0006(4) -0.0052(4) -0.0112(4)
C26 0.0201(5) 0.0220(5) 0.0211(5) -0.0028(4) -0.0046(4) -0.0085(4)
O27 0.0227(4) 0.0414(4) 0.0266(4) -0.0099(3) 0.0039(3) -0.0177(3)
C28 0.0195(5) 0.0404(6) 0.0287(5) -0.0018(5) -0.0010(4) -0.0153(4)
C31 0.0184(5) 0.0269(5) 0.0230(5) 0.0012(4) -0.0050(4) -0.0068(4)
C32 0.0231(5) 0.0285(5) 0.0226(5) 0.0041(4) -0.0088(4) -0.0101(4)
C33 0.0247(5) 0.0312(5) 0.0249(5) 0.0012(4) -0.0070(4) -0.0087(4)
C34 0.0376(6) 0.0387(6) 0.0250(5) -0.0018(5) -0.0097(5) -0.0048(5)
C35 0.0606(9) 0.0435(7) 0.0351(7) -0.0048(6) -0.0241(6) -0.0162(6)
C36 0.0594(9) 0.0582(9) 0.0440(8) 0.0023(6) -0.0238(7) -0.0375(7)
C37 0.0374(6) 0.0524(7) 0.0299(6) 0.0043(5) -0.0114(5) -0.0276(6)
C41 0.0221(5) 0.0231(5) 0.0165(4) -0.0014(4) -0.0033(4) -0.0105(4)
C42 0.0228(5) 0.0246(5) 0.0203(5) -0.0029(4) -0.0023(4) -0.0089(4)
C43 0.0309(5) 0.0225(5) 0.0245(5) -0.0031(4) -0.0058(4) -0.0096(4)
C44 0.0376(6) 0.0281(5) 0.0226(5) 0.0011(4) -0.0060(4) -0.0200(5)
C45 0.0325(6) 0.0355(6) 0.0250(5) -0.0048(4) 0.0048(4) -0.0196(5)
C46 0.0268(5) 0.0275(5) 0.0226(5) -0.0057(4) 0.0024(4) -0.0123(4)
O47 0.0512(5) 0.0309(4) 0.0372(5) -0.0001(4) -0.0009(4) -0.0266(4)
C48 0.0481(7) 0.0256(6) 0.0543(8) 0.0055(5) -0.0177(6) -0.0186(5)
C51 0.0187(5) 0.0206(5) 0.0236(5) -0.0025(4) -0.0027(4) -0.0070(4)
O52 0.0195(4) 0.0276(4) 0.0602(6) -0.0123(4) 0.0054(4) -0.0103(3)
O53 0.0206(4) 0.0265(4) 0.0389(4) -0.0156(3) -0.0017(3) -0.0071(3)
C54 0.0253(5) 0.0299(6) 0.0451(7) -0.0177(5) -0.0023(5) -0.0027(4)
C55 0.0378(7) 0.0279(6) 0.0697(10) -0.0076(6) -0.0196(7) -0.0030(5)
C61 0.0181(4) 0.0195(4) 0.0210(4) -0.0004(4) -0.0053(4) -0.0072(4)
O62 0.0229(4) 0.0294(4) 0.0278(4) -0.0100(3) 0.0015(3) -0.0118(3)
O63 0.0214(3) 0.0267(4) 0.0266(4) -0.0079(3) -0.0018(3) -0.0130(3)
C64 0.0241(5) 0.0247(5) 0.0352(6) -0.0101(4) -0.0048(4) -0.0109(4)
C65 0.0378(6) 0.0418(7) 0.0384(6) -0.0058(5) -0.0048(5) -0.0270(5)

loop_
_atom_type_symbol
_atom_type_scat_dispersion_real
_atom_type_scat_dispersion_imag
_atom_type_scat_Cromer_Mann_a1
_atom_type_scat_Cromer_Mann_b1
_atom_type_scat_Cromer_Mann_a2
_atom_type_scat_Cromer_Mann_b2
_atom_type_scat_Cromer_Mann_a3
_atom_type_scat_Cromer_Mann_b3
_atom_type_scat_Cromer_Mann_a4
_atom_type_scat_Cromer_Mann_b4
_atom_type_scat_Cromer_Mann_c
_atom_type_scat_source
C 0.0181 0.0091 2.3100 20.8439 1.0200 10.2075 1.5886 0.5687 0.8650 51.6512 0.2156 'International Tables Vol C 4.2.6.8 and 6.1.1.4'
H 0.0000 0.0000 0.4930 10.5109 0.3229 26.1257 0.1402 3.1424 0.0408 57.7998 0.0030 'International Tables Vol C 4.2.6.8 and 6.1.1.4'
N 0.0311 0.0180 12.2126 0.0057 3.1322 9.8933 2.0125 28.9975 1.1663 0.5826 -11.5290 'International Tables Vol C 4.2.6.8 and 6.1.1.4'
O 0.0492 0.0322 3.0485 13.2771 2.2868 5.7011 1.5463 0.3239 0.8670 32.9089 0.2508 'International Tables Vol C 4.2.6.8 and 6.1.1.4'

loop_
_geom_angle_atom_site_label_1
_geom_angle_site_symmetry_1
_geom_angle_atom_site_label_2
_geom_angle_site_symmetry_2
_geom_angle_atom_site_label_3
_geom_angle_site_symmetry_3
_geom_angle
_geom_angle_publ_flag
C2 . N1 . C5 . 112.25(7) yes
C2 . N1 . C11 . 130.60(8) yes
C5 . N1 . C11 . 117.15(8) yes
N1 . C2 . N3 . 100.55(7) yes
N1 . C2 . C21 . 114.23(8) yes
N3 . C2 . C21 . 111.33(8) yes
N1 . C2 . H21 . 109.9 no
N3 . C2 . H21 . 111.7 no
C21 . C2 . H21 . 109.0 no
C2 . N3 . C4 . 107.00(7) yes
C2 . N3 . C31 . 114.50(8) yes
C4 . N3 . C31 . 116.68(8) yes
N3 . C4 . C5 . 100.88(7) yes
N3 . C4 . C41 . 113.92(8) yes
C5 . C4 . C41 . 114.14(8) yes
N3 . C4 . H41 . 112.3 no
C5 . C4 . H41 . 105.9 no
C41 . C4 . H41 . 109.3 no
C4 . C5 . N1 . 101.76(7) yes
C4 . C5 . C51 . 107.78(8) yes
N1 . C5 . C51 . 112.70(8) yes
C4 . C5 . C61 . 110.06(7) yes
N1 . C5 . C61 . 109.30(8) yes
C51 . C5 . C61 . 114.47(8) yes
N1 . C11 . O12 . 119.62(9) yes
N1 . C11 . C13 . 119.95(8) yes
O12 . C11 . C13 . 120.42(9) yes
C11 . C13 . C14 . 114.43(8) yes
C11 . C13 . H131 . 107.1 no
C14 . C13 . H131 . 107.6 no
C11 . C13 . H132 . 110.8 no
C14 . C13 . H132 . 108.2 no
H131 . C13 . H132 . 108.5 no
C13 . C14 . O15 . 125.52(9) yes
C13 . C14 . O16 . 110.26(8) yes
O15 . C14 . O16 . 124.21(9) yes
C14 . O16 . C17 . 115.84(8) yes
O16 . C17 . C18 . 107.92(9) yes
O16 . C17 . H171 . 107.6 no
C18 . C17 . H171 . 111.7 no
O16 . C17 . H172 . 108.6 no
C18 . C17 . H172 . 111.6 no
H171 . C17 . H172 . 109.3 no
C17 . C18 . H183 . 107.8 no
C17 . C18 . H182 . 111.7 no
H183 . C18 . H182 . 108.1 no
C17 . C18 . H181 . 111.6 no
H183 . C18 . H181 . 108.1 no
H182 . C18 . H181 . 109.4 no
C2 . C21 . C22 . 120.20(8) yes
C2 . C21 . C26 . 120.91(9) yes
C22 . C21 . C26 . 118.88(9) yes
C21 . C22 . C23 . 120.50(9) yes
C21 . C22 . H221 . 119.6 no
C23 . C22 . H221 . 119.9 no
C22 . C23 . C24 . 119.96(9) yes
C22 . C23 . H231 . 121.4 no
C24 . C23 . H231 . 118.6 no
C23 . C24 . C25 . 120.31(9) yes
C23 . C24 . O27 . 114.98(9) yes
C25 . C24 . O27 . 124.71(9) yes
C24 . C25 . C26 . 118.90(9) yes
C24 . C25 . H251 . 121.5 no
C26 . C25 . H251 . 119.6 no
C25 . C26 . C21 . 121.33(9) yes
C25 . C26 . H261 . 118.9 no
C21 . C26 . H261 . 119.7 no
C24 . O27 . C28 . 117.82(8) yes
O27 . C28 . H281 . 104.9 no
O27 . C28 . H282 . 111.8 no
H281 . C28 . H282 . 109.1 no
O27 . C28 . H283 . 111.0 no
H281 . C28 . H283 . 110.5 no
H282 . C28 . H283 . 109.4 no
N3 . C31 . C32 . 118.34(8) yes
N3 . C31 . H311 . 105.8 no
C32 . C31 . H311 . 108.9 no
N3 . C31 . H312 . 106.2 no
C32 . C31 . H312 . 108.8 no
H311 . C31 . H312 . 108.5 no
C31 . C32 . C33 . 120.87(9) yes
C31 . C32 . C37 . 120.46(10) yes
C33 . C32 . C37 . 118.48(11) yes
C32 . C33 . C34 . 120.95(11) yes
C32 . C33 . H331 . 119.3 no
C34 . C33 . H331 . 119.7 no
C33 . C34 . C35 . 119.94(12) yes
C33 . C34 . H341 . 118.9 no
C35 . C34 . H341 . 121.1 no
C34 . C35 . C36 . 119.84(12) yes
C34 . C35 . H351 . 120.0 no
C36 . C35 . H351 . 120.2 no
C35 . C36 . C37 . 120.36(12) yes
C35 . C36 . H361 . 119.6 no
C37 . C36 . H361 . 120.0 no
C36 . C37 . C32 . 120.41(12) yes
C36 . C37 . H371 . 119.9 no
C32 . C37 . H371 . 119.7 no
C4 . C41 . C42 . 122.12(9) yes
C4 . C41 . C46 . 119.30(9) yes
C42 . C41 . C46 . 118.43(9) yes
C41 . C42 . C43 . 121.46(9) yes
C41 . C42 . H421 . 119.3 no
C43 . C42 . H421 . 119.2 no
C42 . C43 . C44 . 119.21(10) yes
C42 . C43 . H431 . 120.2 no
C44 . C43 . H431 . 120.5 no
C43 . C44 . C45 . 119.83(10) yes
C43 . C44 . O47 . 124.79(10) yes
C45 . C44 . O47 . 115.38(10) yes
C44 . C45 . C46 . 120.30(10) yes
C44 . C45 . H451 . 119.0 no
C46 . C45 . H451 . 120.7 no
C41 . C46 . C45 . 120.75(10) yes
C41 . C46 . H461 . 120.0 no
C45 . C46 . H461 . 119.2 no
C44 . O47 . C48 . 117.00(10) yes
O47 . C48 . H483 . 106.0 no
O47 . C48 . H482 . 110.5 no
H483 . C48 . H482 . 109.9 no
O47 . C48 . H481 . 110.4 no
H483 . C48 . H481 . 110.1 no
H482 . C48 . H481 . 109.9 no
C5 . C51 . O52 . 125.64(9) yes
C5 . C51 . O53 . 110.06(8) yes
O52 . C51 . O53 . 124.03(9) yes
C51 . O53 . C54 . 115.89(8) yes
O53 . C54 . C55 . 112.58(11) yes
O53 . C54 . H541 . 108.2 no
C55 . C54 . H541 . 111.3 no
O53 . C54 . H542 . 103.8 no
C55 . C54 . H542 . 110.4 no
H541 . C54 . H542 . 110.3 no
C54 . C55 . H553 . 110.4 no
C54 . C55 . H552 . 110.5 no
H553 . C55 . H552 . 110.2 no
C54 . C55 . H551 . 109.4 no
H553 . C55 . H551 . 107.9 no
H552 . C55 . H551 . 108.3 no
C5 . C61 . O62 . 122.37(9) yes
C5 . C61 . O63 . 112.69(8) yes
O62 . C61 . O63 . 124.81(9) yes
C61 . O63 . C64 . 115.55(8) yes
O63 . C64 . C65 . 106.62(9) yes
O63 . C64 . H641 . 108.6 no
C65 . C64 . H641 . 112.2 no
O63 . C64 . H642 . 108.3 no
C65 . C64 . H642 . 111.6 no
H641 . C64 . H642 . 109.5 no
C64 . C65 . H653 . 107.7 no
C64 . C65 . H652 . 111.5 no
H653 . C65 . H652 . 108.4 no
C64 . C65 . H651 . 111.1 no
H653 . C65 . H651 . 107.5 no
H652 . C65 . H651 . 110.5 no

loop_
_geom_bond_atom_site_label_1
_geom_bond_site_symmetry_1
_geom_bond_atom_site_label_2
_geom_bond_site_symmetry_2
_geom_bond_distance
_geom_bond_publ_flag
N1 . C2 . 1.4823(12) yes
N1 . C5 . 1.4518(12) yes
N1 . C11 . 1.3588(13) yes
C2 . N3 . 1.4643(12) yes
C2 . C21 . 1.5084(13) yes
C2 . H21 . 0.993 no
N3 . C4 . 1.4570(12) yes
N3 . C31 . 1.4745(12) yes
C4 . C5 . 1.5756(13) yes
C4 . C41 . 1.5104(13) yes
C4 . H41 . 0.998 no
C5 . C51 . 1.5431(13) yes
C5 . C61 . 1.5459(13) yes
C11 . O12 . 1.2278(12) yes
C11 . C13 . 1.5145(13) yes
C13 . C14 . 1.5075(14) yes
C13 . H131 . 0.963 no
C13 . H132 . 0.977 no
C14 . O15 . 1.2009(13) yes
C14 . O16 . 1.3360(12) yes
O16 . C17 . 1.4534(12) yes
C17 . C18 . 1.4966(15) yes
C17 . H171 . 0.975 no
C17 . H172 . 0.986 no
C18 . H183 . 0.978 no
C18 . H182 . 0.971 no
C18 . H181 . 0.980 no
C21 . C22 . 1.4005(14) yes
C21 . C26 . 1.3884(13) yes
C22 . C23 . 1.3784(14) yes
C22 . H221 . 0.952 no
C23 . C24 . 1.4027(14) yes
C23 . H231 . 0.946 no
C24 . C25 . 1.3876(14) yes
C24 . O27 . 1.3638(12) yes
C25 . C26 . 1.3970(14) yes
C25 . H251 . 0.953 no
C26 . H261 . 0.961 no
O27 . C28 . 1.4301(13) yes
C28 . H281 . 0.980 no
C28 . H282 . 0.982 no
C28 . H283 . 0.974 no
C31 . C32 . 1.5164(15) yes
C31 . H311 . 0.984 no
C31 . H312 . 0.984 no
C32 . C33 . 1.3931(15) yes
C32 . C37 . 1.3922(15) yes
C33 . C34 . 1.3901(17) yes
C33 . H331 . 0.958 no
C34 . C35 . 1.380(2) yes
C34 . H341 . 0.960 no
C35 . C36 . 1.382(2) yes
C35 . H351 . 0.947 no
C36 . C37 . 1.3928(19) yes
C36 . H361 . 0.953 no
C37 . H371 . 0.962 no
C41 . C42 . 1.3873(14) yes
C41 . C46 . 1.3933(14) yes
C42 . C43 . 1.3935(14) yes
C42 . H421 . 0.958 no
C43 . C44 . 1.3883(15) yes
C43 . H431 . 0.948 no
C44 . C45 . 1.3909(16) yes
C44 . O47 . 1.3701(13) yes
C45 . C46 . 1.3812(15) yes
C45 . H451 . 0.960 no
C46 . H461 . 0.965 no
O47 . C48 . 1.4294(16) yes
C48 . H483 . 0.969 no
C48 . H482 . 1.009 no
C48 . H481 . 0.998 no
C51 . O52 . 1.1956(13) yes
C51 . O53 . 1.3349(12) yes
O53 . C54 . 1.4522(13) yes
C54 . C55 . 1.4994(19) yes
C54 . H541 . 0.970 no
C54 . H542 . 0.986 no
C55 . H553 . 0.974 no
C55 . H552 . 0.984 no
C55 . H551 . 0.974 no
C61 . O62 . 1.2035(12) yes
C61 . O63 . 1.3213(12) yes
O63 . C64 . 1.4561(12) yes
C64 . C65 . 1.4984(15) yes
C64 . H641 . 0.963 no
C64 . H642 . 0.978 no
C65 . H653 . 0.971 no
C65 . H652 . 0.986 no
C65 . H651 . 0.967 no

loop_
_geom_hbond_atom_site_label_D
_geom_hbond_site_symmetry_D
_geom_hbond_atom_site_label_H
_geom_hbond_site_symmetry_H
_geom_hbond_atom_site_label_A
_geom_hbond_site_symmetry_A
_geom_hbond_angle_DHA
_geom_hbond_distance_DH
_geom_hbond_distance_HA
_geom_hbond_distance_DA
_geom_hbond_publ_flag
C22 . H221 . O62 . 151 0.95 2.45 3.3141(17) yes
C37 . H371 . O52 1_455 143 0.96 2.50 3.3200(17) yes
